data_7047055
loop_
_publ_author_name
'Abad Gal\'an, Laura'
'Sobolev, Alexandre N.'
'Skelton, Brian W.'
'Zysman-Colman, Eli'
'Ogden, Mark I.'
'Massi, Massimiliano'

_publ_section_title
;
 Energy transfer between Eu<sup>3+</sup> and Nd<sup>3+</sup> in
 near-infrared emitting \b-triketonate coordination polymers.
;
_journal_issue 35
_journal_name_full 'Dalton transactions (Cambridge, England : 2003)'
_journal_page_first 12345
_journal_page_last 12352
_journal_paper_doi 10.1039/c8dt02499e
_journal_volume 47
_journal_year 2018
_chemical_formula_moiety 'C200 H168 Nd2 O24 Rb2, H2 O'
_chemical_formula_sum 'C200 H170 Nd2 O25 Rb2'
_chemical_formula_weight 3432.77
_space_group_crystal_system triclinic
_space_group_IT_number 2
_space_group_name_Hall '-P 1'
_space_group_name_H-M_alt 'P -1'
_symmetry_space_group_name_Hall '-P 1'
_symmetry_space_group_name_H-M 'P -1'
_atom_sites_solution_hydrogens mixed
_audit_creation_method SHELXL-2017/1
_audit_update_record
;
2018-03-13 deposited with the CCDC.
2018-07-20 downloaded from the CCDC.
;
_cell_angle_alpha 84.954(2)
_cell_angle_beta 74.674(2)
_cell_angle_gamma 88.124(2)
_cell_formula_units_Z 1
_cell_length_a 14.9907(3)
_cell_length_b 15.9632(3)
_cell_length_c 17.9930(4)
_cell_measurement_reflns_used 32277
_cell_measurement_temperature 100(2)
_cell_measurement_theta_max 67.079
_cell_measurement_theta_min 2.537
_cell_volume 4136.30(15)
_computing_cell_refinement 'CrysAlisPro 1.171.38.46 (Rigaku OD, 2015)'
_computing_data_collection 'CrysAlisPro 1.171.38.46 (Rigaku OD, 2015)'
_computing_data_reduction 'CrysAlisPro 1.171.38.46 (Rigaku OD, 2015)'
_computing_publication_material 'SHELXL-2017/1 (Sheldrick, 2017)'
_computing_structure_refinement 'SHELXL-2017/1 (Sheldrick, 2017)'
_computing_structure_solution 'SHELXT-2015/1 (Sheldrick, 2015)'
_diffrn_ambient_temperature 100(2)
_diffrn_detector 'CCD plate'
_diffrn_detector_area_resol_mean 10.4738
_diffrn_detector_type Ruby
_diffrn_measured_fraction_theta_full 0.993
_diffrn_measured_fraction_theta_max 0.993
_diffrn_measurement_device 'four-circle diffractometer'
_diffrn_measurement_device_type 'Oxford Diffraction Gemini-R Ultra'
_diffrn_measurement_method '\w scans'
_diffrn_orient_matrix_type 'CrysAlisPro convention (1999,Acta A55,543-557)'
_diffrn_orient_matrix_UB_11 -0.0027554
_diffrn_orient_matrix_UB_12 0.0126177
_diffrn_orient_matrix_UB_13 -0.0852429
_diffrn_orient_matrix_UB_21 -0.1061117
_diffrn_orient_matrix_UB_22 0.0091006
_diffrn_orient_matrix_UB_23 0.0258244
_diffrn_orient_matrix_UB_31 0.0093952
_diffrn_orient_matrix_UB_32 0.0956303
_diffrn_orient_matrix_UB_33 0.0013645
_diffrn_radiation_monochromator mirror
_diffrn_radiation_source 'fine-focus sealed X-ray tube'
_diffrn_radiation_type CuK\a
_diffrn_radiation_wavelength 1.54178
_diffrn_reflns_av_R_equivalents 0.0665
_diffrn_reflns_av_unetI/netI 0.0411
_diffrn_reflns_Laue_measured_fraction_full 0.993
_diffrn_reflns_Laue_measured_fraction_max 0.993
_diffrn_reflns_limit_h_max 17
_diffrn_reflns_limit_h_min -17
_diffrn_reflns_limit_k_max 18
_diffrn_reflns_limit_k_min -17
_diffrn_reflns_limit_l_max 21
_diffrn_reflns_limit_l_min -21
_diffrn_reflns_number 89010
_diffrn_reflns_point_group_measured_fraction_full 0.993
_diffrn_reflns_point_group_measured_fraction_max 0.993
_diffrn_reflns_theta_full 67.311
_diffrn_reflns_theta_max 67.311
_diffrn_reflns_theta_min 2.555
_diffrn_source_type 'Enhance Ultra (Cu) X-ray Source'
_exptl_absorpt_coefficient_mu 6.017
_exptl_absorpt_correction_T_max 1.0
_exptl_absorpt_correction_T_min 0.85717
_exptl_absorpt_correction_type multi-scan
_exptl_absorpt_process_details
;
CrysAlisPro 1.171.38.46 (Rigaku Oxford Diffraction, 2015)
Empirical absorption correction using spherical harmonics,
 implemented in SCALE3 ABSPACK scaling algorithm.
;
_exptl_crystal_colour colorless
_exptl_crystal_density_diffrn 1.378
_exptl_crystal_description needle
_exptl_crystal_F_000 1764
_exptl_crystal_size_max 0.167
_exptl_crystal_size_mid 0.044
_exptl_crystal_size_min 0.028
_refine_diff_density_max 0.840
_refine_diff_density_min -0.365
_refine_diff_density_rms 0.066
_refine_ls_extinction_method none
_refine_ls_goodness_of_fit_ref 1.001
_refine_ls_hydrogen_treatment mixed
_refine_ls_matrix_type full
_refine_ls_number_parameters 1054
_refine_ls_number_reflns 14738
_refine_ls_number_restraints 9
_refine_ls_restrained_S_all 1.004
_refine_ls_R_factor_all 0.0416
_refine_ls_R_factor_gt 0.0335
_refine_ls_shift/su_max 0.002
_refine_ls_shift/su_mean 0.000
_refine_ls_structure_factor_coef Fsqd
_refine_ls_weighting_details 'w=1/[\s^2^(Fo^2^)+(0.0450P)^2^+1.7500P] where P=(Fo^2^+2Fc^2^)/3'
_refine_ls_weighting_scheme calc
_refine_ls_wR_factor_gt 0.0787
_refine_ls_wR_factor_ref 0.0838
_reflns_Friedel_coverage 0.000
_reflns_number_gt 13047
_reflns_number_total 14738
_reflns_threshold_expression 'I > 2\s(I)'
_cod_data_source_file c8dt02499e2.cif
_cod_data_source_block mxm288la
_cod_depositor_comments 'Adding full bibliography for 7047051--7047056.cif.'
_cod_database_code 7047055
_shelx_shelxl_version_number 2017/1
_shelx_space_group_comment
;
The symmetry employed for this shelxl refinement is uniquely defined
by the following loop, which should always be used as a source of
symmetry information in preference to the above space-group names.
They are only intended as comments.
;
_shelx_estimated_absorpt_t_min 0.433
_shelx_estimated_absorpt_t_max 0.850

loop_
_space_group_symop_operation_xyz
'x, y, z'
'-x, -y, -z'

loop_
_atom_site_label
_atom_site_type_symbol
_atom_site_fract_x
_atom_site_fract_y
_atom_site_fract_z
_atom_site_U_iso_or_equiv
_atom_site_adp_type
_atom_site_occupancy
_atom_site_site_symmetry_order
_atom_site_calc_flag
_atom_site_refinement_flags_posn
_atom_site_refinement_flags_adp
_atom_site_refinement_flags_occupancy
Nd1 Nd 0.63452(2) 0.23176(2) 0.32503(2) 0.02167(5) Uani 1 1 d . . .
Rb1 Rb 0.40462(2) 0.26363(2) 0.50439(2) 0.02688(7) Uani 1 1 d . . .
C11 C 0.9050(2) 0.23492(19) 0.25201(17) 0.0266(6) Uani 1 1 d . . .
O11 O 0.76539(13) 0.24311(13) 0.21262(11) 0.0284(5) Uani 1 1 d . . .
C110 C 0.8517(2) 0.25221(18) 0.19714(17) 0.0251(6) Uani 1 1 d . . .
C111 C 0.8967(2) 0.28819(19) 0.11696(17) 0.0270(6) Uani 1 1 d . . .
C112 C 0.9629(2) 0.3508(2) 0.10276(18) 0.0320(7) Uani 1 1 d . . .
H112 H 0.985483 0.367298 0.143852 0.038 Uiso 1 1 calc R U .
C113 C 0.9960(2) 0.3892(2) 0.02893(19) 0.0350(7) Uani 1 1 d . . .
H113 H 1.040741 0.432178 0.020321 0.042 Uiso 1 1 calc R U .
C114 C 0.9657(2) 0.3666(2) -0.03268(18) 0.0350(7) Uani 1 1 d . . .
C115 C 0.9018(3) 0.3023(2) -0.01842(19) 0.0428(8) Uani 1 1 d . . .
H115 H 0.881378 0.284248 -0.060073 0.051 Uiso 1 1 calc R U .
C116 C 0.8673(2) 0.2640(2) 0.05481(18) 0.0363(8) Uani 1 1 d . . .
H116 H 0.822981 0.220677 0.063055 0.044 Uiso 1 1 calc R U .
C117 C 0.9991(3) 0.4121(2) -0.11212(19) 0.0441(9) Uani 1 1 d . . .
H11A H 0.994142 0.374910 -0.151358 0.066 Uiso 1 1 calc R U .
H11B H 1.063744 0.428286 -0.120792 0.066 Uiso 1 1 calc R U .
H11C H 0.960977 0.462598 -0.115741 0.066 Uiso 1 1 calc R U .
O12 O 0.77790(13) 0.25126(13) 0.36156(11) 0.0252(4) Uani 1 1 d . . .
C120 C 0.8624(2) 0.23332(18) 0.33228(17) 0.0246(6) Uani 1 1 d . . .
C121 C 0.91933(19) 0.2100(2) 0.38886(17) 0.0269(6) Uani 1 1 d . . .
C122 C 0.9239(2) 0.2637(2) 0.44429(18) 0.0318(7) Uani 1 1 d . . .
H122 H 0.891591 0.316048 0.446088 0.038 Uiso 1 1 calc R U .
C123 C 0.9751(2) 0.2419(2) 0.49704(19) 0.0368(8) Uani 1 1 d . . .
H123 H 0.977903 0.279849 0.534128 0.044 Uiso 1 1 calc R U .
C124 C 1.0221(2) 0.1658(2) 0.49677(19) 0.0379(8) Uani 1 1 d . . .
C125 C 1.0175(2) 0.1123(2) 0.44148(19) 0.0378(8) Uani 1 1 d . . .
H125 H 1.049209 0.059736 0.440230 0.045 Uiso 1 1 calc R U .
C126 C 0.9675(2) 0.1339(2) 0.38800(19) 0.0328(7) Uani 1 1 d . . .
H126 H 0.966010 0.096364 0.350211 0.039 Uiso 1 1 calc R U .
C127 C 1.0787(3) 0.1426(3) 0.5536(2) 0.0537(10) Uani 1 1 d . . .
H12A H 1.073644 0.082064 0.568813 0.081 Uiso 1 1 calc R U .
H12B H 1.055522 0.173808 0.599530 0.081 Uiso 1 1 calc R U .
H12C H 1.143587 0.156724 0.529541 0.081 Uiso 1 1 calc R U .
O13 O 1.05884(15) 0.26699(17) 0.25123(13) 0.0418(6) Uani 1 1 d . . .
C130 C 1.0079(2) 0.2274(2) 0.22426(18) 0.0312(7) Uani 1 1 d . . .
C131 C 1.0499(2) 0.1683(2) 0.16421(18) 0.0312(7) Uani 1 1 d . . .
C132 C 1.1460(2) 0.1693(2) 0.1329(2) 0.0381(8) Uani 1 1 d . . .
H132 H 1.182624 0.207108 0.150029 0.046 Uiso 1 1 calc R U .
C133 C 1.1879(2) 0.1158(2) 0.0774(2) 0.0458(9) Uani 1 1 d . . .
H133 H 1.253177 0.117092 0.057238 0.055 Uiso 1 1 calc R U .
C134 C 1.1371(3) 0.0602(2) 0.0503(2) 0.0478(9) Uani 1 1 d . . .
C135 C 1.0416(3) 0.0578(2) 0.0826(2) 0.0430(8) Uani 1 1 d . . .
H135 H 1.005488 0.019216 0.065984 0.052 Uiso 1 1 calc R U .
C136 C 0.9986(2) 0.1110(2) 0.13893(18) 0.0337(7) Uani 1 1 d . . .
H136 H 0.933585 0.108237 0.160358 0.040 Uiso 1 1 calc R U .
C137 C 1.1822(4) 0.0055(3) -0.0141(3) 0.0791(16) Uani 1 1 d . . .
H13A H 1.148187 -0.047251 -0.007056 0.119 Uiso 1 1 calc R U .
H13B H 1.246333 -0.006686 -0.013112 0.119 Uiso 1 1 calc R U .
H13C H 1.181172 0.035109 -0.064018 0.119 Uiso 1 1 calc R U .
C21 C 0.65952(19) 0.03098(18) 0.46023(17) 0.0244(6) Uani 1 1 d . . .
O21 O 0.57402(13) 0.15776(12) 0.45154(11) 0.0258(4) Uani 1 1 d . . .
C210 C 0.59821(19) 0.09612(18) 0.49209(16) 0.0234(6) Uani 1 1 d . . .
C211 C 0.55302(19) 0.09403(19) 0.57708(17) 0.0245(6) Uani 1 1 d . . .
C212 C 0.5447(2) 0.16927(19) 0.61277(17) 0.0265(6) Uani 1 1 d . . .
H212 H 0.568977 0.219593 0.583193 0.032 Uiso 1 1 calc R U .
C213 C 0.5014(2) 0.1712(2) 0.69092(18) 0.0297(7) Uani 1 1 d . . .
H213 H 0.497393 0.222738 0.714334 0.036 Uiso 1 1 calc R U .
C214 C 0.4637(2) 0.0986(2) 0.73583(17) 0.0298(7) Uani 1 1 d . . .
C215 C 0.4733(2) 0.0236(2) 0.70009(17) 0.0284(7) Uani 1 1 d . . .
H215 H 0.449315 -0.026733 0.729753 0.034 Uiso 1 1 calc R U .
C216 C 0.5170(2) 0.02100(19) 0.62236(17) 0.0253(6) Uani 1 1 d . . .
H216 H 0.522624 -0.030971 0.599462 0.030 Uiso 1 1 calc R U .
C217 C 0.4102(3) 0.1008(2) 0.81911(19) 0.0413(8) Uani 1 1 d . . .
H21A H 0.343887 0.105498 0.822485 0.062 Uiso 1 1 calc R U .
H21B H 0.429456 0.149298 0.840626 0.062 Uiso 1 1 calc R U .
H21C H 0.422275 0.048949 0.848470 0.062 Uiso 1 1 calc R U .
O22 O 0.68992(14) 0.09178(12) 0.33173(11) 0.0272(4) Uani 1 1 d . . .
C220 C 0.6970(2) 0.03056(18) 0.37888(17) 0.0241(6) Uani 1 1 d . . .
C221 C 0.7523(2) -0.04080(18) 0.33962(17) 0.0244(6) Uani 1 1 d . . .
C222 C 0.7153(2) -0.12011(19) 0.34138(17) 0.0282(6) Uani 1 1 d . . .
H222 H 0.656707 -0.133910 0.375651 0.034 Uiso 1 1 calc R U .
C223 C 0.7636(2) -0.1790(2) 0.29328(19) 0.0341(7) Uani 1 1 d . . .
H223 H 0.737279 -0.232652 0.294763 0.041 Uiso 1 1 calc R U .
C224 C 0.8496(2) -0.1612(2) 0.24312(19) 0.0332(7) Uani 1 1 d . . .
C225 C 0.8866(2) -0.0824(2) 0.2422(2) 0.0356(7) Uani 1 1 d . . .
H225 H 0.945899 -0.069378 0.208824 0.043 Uiso 1 1 calc R U .
C226 C 0.8386(2) -0.0226(2) 0.28892(19) 0.0320(7) Uani 1 1 d . . .
H226 H 0.864685 0.031318 0.286464 0.038 Uiso 1 1 calc R U .
C227 C 0.9009(3) -0.2240(3) 0.1882(2) 0.0501(10) Uani 1 1 d . . .
H22A H 0.870741 -0.278760 0.202286 0.075 Uiso 1 1 calc R U .
H22B H 0.965040 -0.229321 0.191628 0.075 Uiso 1 1 calc R U .
H22C H 0.900146 -0.204405 0.135202 0.075 Uiso 1 1 calc R U .
O23 O 0.67948(15) -0.11161(13) 0.50662(12) 0.0299(5) Uani 1 1 d . . .
C230 C 0.68845(19) -0.03655(19) 0.51277(17) 0.0257(6) Uani 1 1 d . . .
C231 C 0.7319(2) -0.01107(19) 0.57366(17) 0.0274(6) Uani 1 1 d . . .
C232 C 0.7312(2) -0.0676(2) 0.63713(19) 0.0336(7) Uani 1 1 d . . .
H232 H 0.701915 -0.120427 0.641934 0.040 Uiso 1 1 calc R U .
C233 C 0.7725(2) -0.0478(2) 0.6932(2) 0.0376(8) Uani 1 1 d . . .
H233 H 0.770588 -0.086708 0.736672 0.045 Uiso 1 1 calc R U .
C234 C 0.8171(2) 0.0288(2) 0.68672(19) 0.0352(7) Uani 1 1 d . . .
C235 C 0.8168(2) 0.0853(2) 0.62368(19) 0.0323(7) Uani 1 1 d . . .
H235 H 0.846013 0.138158 0.618877 0.039 Uiso 1 1 calc R U .
C236 C 0.7744(2) 0.0660(2) 0.56738(18) 0.0301(7) Uani 1 1 d . . .
H236 H 0.774586 0.105561 0.524686 0.036 Uiso 1 1 calc R U .
C237 C 0.8677(3) 0.0489(3) 0.7452(2) 0.0466(9) Uani 1 1 d . . .
H23A H 0.933283 0.034033 0.726395 0.070 Uiso 1 1 calc R U .
H23B H 0.841074 0.016498 0.794527 0.070 Uiso 1 1 calc R U .
H23C H 0.861535 0.109098 0.752516 0.070 Uiso 1 1 calc R U .
C31 C 0.4424(2) 0.2487(2) 0.21777(18) 0.0295(7) Uani 1 1 d . . .
O31 O 0.58463(14) 0.18218(13) 0.22078(12) 0.0277(4) Uani 1 1 d . . .
C310 C 0.5225(2) 0.20125(19) 0.18584(17) 0.0270(6) Uani 1 1 d . . .
C311 C 0.5425(2) 0.1752(2) 0.10548(18) 0.0339(7) Uani 1 1 d . . .
C312 C 0.6317(3) 0.1875(3) 0.0589(2) 0.0556(11) Uani 1 1 d . . .
H312 H 0.675881 0.214075 0.078066 0.067 Uiso 1 1 calc R U .
C313 C 0.6571(3) 0.1616(4) -0.0151(2) 0.0664(14) Uani 1 1 d . . .
H313 H 0.718591 0.171179 -0.045724 0.080 Uiso 1 1 calc R U .
C314 C 0.5977(3) 0.1230(4) -0.0455(2) 0.0676(14) Uani 1 1 d . . .
C315 C 0.5092(3) 0.1088(3) 0.0016(3) 0.0672(14) Uani 1 1 d . . .
H315 H 0.466178 0.080397 -0.017378 0.081 Uiso 1 1 calc R U .
C316 C 0.4819(3) 0.1350(3) 0.0759(2) 0.0532(10) Uani 1 1 d . . .
H316 H 0.420535 0.124997 0.106510 0.064 Uiso 1 1 calc R U .
C317 C 0.6273(4) 0.0936(5) -0.1261(3) 0.099(2) Uani 1 1 d . . .
H31A H 0.630611 0.141972 -0.164229 0.149 Uiso 1 1 calc R U .
H31B H 0.582132 0.053411 -0.132237 0.149 Uiso 1 1 calc R U .
H31C H 0.688184 0.066253 -0.134202 0.149 Uiso 1 1 calc R U .
O32 O 0.47072(13) 0.24979(13) 0.34123(11) 0.0250(4) Uani 1 1 d . . .
C320 C 0.42072(19) 0.26950(19) 0.29515(17) 0.0249(6) Uani 1 1 d . . .
C321 C 0.3342(2) 0.31720(19) 0.32884(17) 0.0270(6) Uani 1 1 d . . .
C322 C 0.3414(2) 0.3828(2) 0.37367(18) 0.0296(7) Uani 1 1 d . . .
H322 H 0.400446 0.397907 0.378174 0.036 Uiso 1 1 calc R U .
C323 C 0.2634(2) 0.4258(2) 0.41138(18) 0.0311(7) Uani 1 1 d . . .
H323 H 0.269394 0.470911 0.440798 0.037 Uiso 1 1 calc R U .
C324 C 0.1762(2) 0.4037(2) 0.40670(18) 0.0322(7) Uani 1 1 d . . .
C325 C 0.1693(2) 0.3398(2) 0.36068(18) 0.0312(7) Uani 1 1 d . . .
H325 H 0.110248 0.325161 0.355895 0.037 Uiso 1 1 calc R U .
C326 C 0.2476(2) 0.2973(2) 0.32171(17) 0.0294(7) Uani 1 1 d . . .
H326 H 0.241812 0.254295 0.289996 0.035 Uiso 1 1 calc R U .
C327 C 0.0917(2) 0.4489(2) 0.4515(2) 0.0394(8) Uani 1 1 d . . .
H32A H 0.038921 0.438196 0.431300 0.059 Uiso 1 1 calc R U .
H32B H 0.103423 0.509480 0.446050 0.059 Uiso 1 1 calc R U .
H32C H 0.078015 0.428398 0.506247 0.059 Uiso 1 1 calc R U .
O33 O 0.33523(18) 0.25365(19) 0.13969(16) 0.0526(7) Uani 1 1 d . . .
C330 C 0.3882(2) 0.2919(2) 0.16531(19) 0.0392(8) Uani 1 1 d . . .
C331 C 0.4037(3) 0.3835(3) 0.1426(2) 0.0454(9) Uani 1 1 d . . .
C332 C 0.3429(4) 0.4290(3) 0.1062(3) 0.0668(13) Uani 1 1 d . . .
H332 H 0.289524 0.402778 0.100277 0.080 Uiso 1 1 calc R U .
C333 C 0.3612(5) 0.5123(3) 0.0789(3) 0.0807(18) Uani 1 1 d . . .
H333 H 0.319049 0.543034 0.055510 0.097 Uiso 1 1 calc R U .
C334 C 0.4413(4) 0.5526(3) 0.0852(3) 0.0714(14) Uani 1 1 d . . .
C335 C 0.4987(4) 0.5079(3) 0.1230(2) 0.0622(12) Uani 1 1 d . . .
H335 H 0.551659 0.534237 0.129712 0.075 Uiso 1 1 calc R U .
C336 C 0.4802(3) 0.4242(2) 0.1515(2) 0.0473(9) Uani 1 1 d . . .
H336 H 0.520642 0.394689 0.177562 0.057 Uiso 1 1 calc R U .
C337 C 0.4617(5) 0.6419(4) 0.0531(3) 0.102(2) Uani 1 1 d . U .
H33A H 0.403514 0.673201 0.056996 0.153 Uiso 1 1 calc R U .
H33B H 0.496825 0.642895 -0.001330 0.153 Uiso 1 1 calc R U .
H33C H 0.498168 0.668072 0.082514 0.153 Uiso 1 1 calc R U .
C41 C 0.6654(2) 0.45576(19) 0.36841(17) 0.0261(6) Uani 1 1 d . . .
O41 O 0.57942(14) 0.33293(13) 0.42058(12) 0.0285(5) Uani 1 1 d . . .
C410 C 0.62239(19) 0.39687(18) 0.42940(17) 0.0243(6) Uani 1 1 d . . .
C411 C 0.6308(2) 0.39938(19) 0.51055(17) 0.0262(6) Uani 1 1 d . . .
C412 C 0.5643(2) 0.4305(2) 0.57020(19) 0.0367(8) Uani 1 1 d . . .
H412 H 0.513006 0.461488 0.559979 0.044 Uiso 1 1 calc R U .
C413 C 0.5722(2) 0.4165(3) 0.6453(2) 0.0432(9) Uani 1 1 d . . .
H413 H 0.525871 0.438314 0.686134 0.052 Uiso 1 1 calc R U .
C414 C 0.6460(3) 0.3717(2) 0.6625(2) 0.0408(8) Uani 1 1 d . . .
C415 C 0.7121(3) 0.3408(2) 0.6021(2) 0.0460(9) Uani 1 1 d . . .
H415 H 0.763625 0.310084 0.612210 0.055 Uiso 1 1 calc R U .
C416 C 0.7044(3) 0.3538(2) 0.5271(2) 0.0422(8) Uani 1 1 d . . .
H416 H 0.750126 0.331263 0.486354 0.051 Uiso 1 1 calc R U .
C417 C 0.6534(3) 0.3555(3) 0.7443(2) 0.0625(12) Uani 1 1 d . . .
H41A H 0.671328 0.407361 0.761756 0.094 Uiso 1 1 calc R U .
H41B H 0.700278 0.311733 0.746528 0.094 Uiso 1 1 calc R U .
H41C H 0.593528 0.336830 0.778028 0.094 Uiso 1 1 calc R U .
O42 O 0.64336(15) 0.37579(13) 0.26965(12) 0.0294(5) Uani 1 1 d . . .
C420 C 0.6659(2) 0.44376(19) 0.29038(17) 0.0268(6) Uani 1 1 d . . .
C421 C 0.6921(2) 0.5130(2) 0.22712(18) 0.0297(7) Uani 1 1 d . . .
C422 C 0.6703(2) 0.5970(2) 0.23872(19) 0.0322(7) Uani 1 1 d . . .
H422 H 0.641513 0.612905 0.289206 0.039 Uiso 1 1 calc R U .
C423 C 0.6906(3) 0.6575(2) 0.1767(2) 0.0389(8) Uani 1 1 d . . .
H423 H 0.674712 0.714563 0.185281 0.047 Uiso 1 1 calc R U .
C424 C 0.7337(3) 0.6364(2) 0.1023(2) 0.0421(8) Uani 1 1 d . . .
C425 C 0.7555(3) 0.5522(2) 0.0914(2) 0.0425(8) Uani 1 1 d . . .
H425 H 0.785705 0.536600 0.041136 0.051 Uiso 1 1 calc R U .
C426 C 0.7341(2) 0.4909(2) 0.15233(19) 0.0355(7) Uani 1 1 d . . .
H426 H 0.747877 0.433599 0.143325 0.043 Uiso 1 1 calc R U .
C427 C 0.7558(3) 0.7036(3) 0.0355(2) 0.0582(11) Uani 1 1 d . . .
H42A H 0.818753 0.694700 0.003457 0.087 Uiso 1 1 calc R U .
H42B H 0.751240 0.759152 0.055538 0.087 Uiso 1 1 calc R U .
H42C H 0.711777 0.700507 0.004100 0.087 Uiso 1 1 calc R U .
O43 O 0.67098(16) 0.58084(14) 0.43028(13) 0.0351(5) Uani 1 1 d . . .
C430 C 0.7131(2) 0.52929(19) 0.38690(17) 0.0288(7) Uani 1 1 d . . .
C431 C 0.8152(2) 0.5362(2) 0.35393(17) 0.0307(7) Uani 1 1 d . . .
C432 C 0.8598(3) 0.6111(2) 0.35716(19) 0.0379(8) Uani 1 1 d . . .
H432 H 0.824616 0.657952 0.378437 0.046 Uiso 1 1 calc R U .
C433 C 0.9544(3) 0.6170(2) 0.3296(2) 0.0440(9) Uani 1 1 d . . .
H433 H 0.983243 0.668583 0.331471 0.053 Uiso 1 1 calc R U .
C434 C 1.0090(2) 0.5499(3) 0.2992(2) 0.0423(9) Uani 1 1 d . . .
C435 C 0.9650(2) 0.4748(2) 0.29636(19) 0.0400(8) Uani 1 1 d . . .
H435 H 1.000681 0.427649 0.276210 0.048 Uiso 1 1 calc R U .
C436 C 0.8691(2) 0.4688(2) 0.32297(18) 0.0329(7) Uani 1 1 d . . .
H436 H 0.840049 0.417731 0.319869 0.039 Uiso 1 1 calc R U .
C437 C 1.1127(3) 0.5573(3) 0.2692(2) 0.0599(12) Uani 1 1 d . . .
H43A H 1.127670 0.597160 0.223128 0.090 Uiso 1 1 calc R U .
H43B H 1.139645 0.502124 0.255835 0.090 Uiso 1 1 calc R U .
H43C H 1.138138 0.577522 0.309197 0.090 Uiso 1 1 calc R U .
O1 O 0.7430(5) 0.0657(4) 0.1621(3) 0.0641(16) Uani 0.5 1 d D . P
H1AO H 0.704(6) 0.106(5) 0.161(5) 0.096 Uiso 0.5 1 d D U P
H1BO H 0.748(7) 0.055(6) 0.208(2) 0.096 Uiso 0.5 1 d D U P

loop_
_atom_site_aniso_label
_atom_site_aniso_U_11
_atom_site_aniso_U_22
_atom_site_aniso_U_33
_atom_site_aniso_U_23
_atom_site_aniso_U_13
_atom_site_aniso_U_12
Nd1 0.02194(8) 0.02129(9) 0.02210(9) 0.00036(6) -0.00697(6) -0.00094(6)
Rb1 0.02781(15) 0.02515(16) 0.02597(15) -0.00171(11) -0.00395(11) -0.00235(11)
C11 0.0226(15) 0.0309(17) 0.0269(15) 0.0010(12) -0.0080(12) -0.0037(12)
O11 0.0240(11) 0.0386(13) 0.0225(10) 0.0003(9) -0.0068(8) -0.0023(9)
C110 0.0255(15) 0.0238(16) 0.0246(15) -0.0035(11) -0.0038(12) -0.0004(11)
C111 0.0266(15) 0.0282(17) 0.0253(15) -0.0010(12) -0.0059(12) 0.0040(12)
C112 0.0407(18) 0.0295(18) 0.0269(16) -0.0012(13) -0.0107(14) -0.0019(13)
C113 0.0421(19) 0.0289(18) 0.0325(17) -0.0009(13) -0.0072(14) -0.0042(14)
C114 0.0418(19) 0.0337(19) 0.0260(16) 0.0000(13) -0.0043(14) 0.0053(14)
C115 0.050(2) 0.056(2) 0.0253(17) -0.0055(15) -0.0125(15) -0.0029(17)
C116 0.0314(17) 0.049(2) 0.0281(17) -0.0026(14) -0.0067(14) -0.0072(14)
C117 0.060(2) 0.046(2) 0.0247(17) -0.0010(15) -0.0079(16) 0.0015(17)
O12 0.0213(10) 0.0295(12) 0.0256(10) -0.0021(8) -0.0078(8) 0.0003(8)
C120 0.0246(15) 0.0232(16) 0.0276(15) -0.0019(11) -0.0095(12) -0.0040(11)
C121 0.0177(14) 0.0361(18) 0.0257(15) 0.0006(12) -0.0045(12) -0.0026(12)
C122 0.0294(16) 0.0385(19) 0.0290(16) -0.0033(13) -0.0104(13) 0.0041(13)
C123 0.0318(17) 0.052(2) 0.0296(17) -0.0087(15) -0.0109(14) -0.0016(15)
C124 0.0254(16) 0.058(2) 0.0295(17) 0.0031(15) -0.0074(13) 0.0025(14)
C125 0.0332(18) 0.044(2) 0.0358(18) 0.0024(15) -0.0116(14) 0.0068(14)
C126 0.0317(17) 0.0368(19) 0.0306(17) -0.0002(13) -0.0100(13) 0.0010(13)
C127 0.049(2) 0.078(3) 0.040(2) -0.0040(19) -0.0226(18) 0.015(2)
O13 0.0301(12) 0.0623(17) 0.0349(13) -0.0041(11) -0.0101(10) -0.0139(11)
C130 0.0276(16) 0.0394(19) 0.0261(16) 0.0056(13) -0.0087(13) -0.0041(13)
C131 0.0266(16) 0.0354(19) 0.0304(16) 0.0081(13) -0.0090(13) 0.0034(13)
C132 0.0296(17) 0.040(2) 0.0396(19) 0.0149(15) -0.0064(14) 0.0014(14)
C133 0.0306(18) 0.045(2) 0.048(2) 0.0138(17) 0.0058(16) 0.0115(15)
C134 0.047(2) 0.041(2) 0.044(2) 0.0042(16) 0.0036(17) 0.0150(17)
C135 0.048(2) 0.040(2) 0.0373(19) -0.0032(15) -0.0066(16) 0.0098(16)
C136 0.0313(17) 0.0365(19) 0.0301(17) 0.0042(13) -0.0046(13) -0.0003(13)
C137 0.069(3) 0.063(3) 0.084(4) -0.017(3) 0.018(3) 0.021(2)
C21 0.0223(14) 0.0229(16) 0.0289(15) 0.0001(12) -0.0087(12) -0.0021(11)
O21 0.0259(10) 0.0252(11) 0.0242(10) 0.0029(8) -0.0046(8) 0.0018(8)
C210 0.0228(14) 0.0240(16) 0.0240(15) 0.0024(11) -0.0083(12) -0.0059(11)
C211 0.0213(14) 0.0278(17) 0.0252(15) 0.0003(12) -0.0080(12) -0.0011(11)
C212 0.0249(15) 0.0256(17) 0.0298(16) 0.0032(12) -0.0101(12) -0.0035(11)
C213 0.0319(16) 0.0288(18) 0.0288(16) -0.0037(12) -0.0082(13) -0.0015(12)
C214 0.0310(16) 0.0348(19) 0.0250(16) 0.0014(13) -0.0113(13) 0.0003(13)
C215 0.0265(15) 0.0330(18) 0.0256(15) 0.0071(12) -0.0091(12) -0.0042(12)
C216 0.0254(15) 0.0244(16) 0.0278(15) 0.0020(12) -0.0109(12) -0.0026(11)
C217 0.048(2) 0.046(2) 0.0276(17) 0.0000(14) -0.0053(15) -0.0040(16)
O22 0.0355(11) 0.0224(11) 0.0229(10) -0.0009(8) -0.0071(9) 0.0025(8)
C220 0.0252(15) 0.0223(16) 0.0273(15) 0.0006(12) -0.0118(12) -0.0023(11)
C221 0.0253(15) 0.0239(16) 0.0259(15) -0.0006(11) -0.0108(12) 0.0020(11)
C222 0.0320(16) 0.0253(17) 0.0273(16) 0.0009(12) -0.0087(13) -0.0021(12)
C223 0.0457(19) 0.0235(17) 0.0350(17) -0.0045(13) -0.0134(15) 0.0002(13)
C224 0.0377(18) 0.0300(18) 0.0350(17) -0.0070(13) -0.0146(14) 0.0071(13)
C225 0.0276(16) 0.040(2) 0.0379(18) -0.0044(14) -0.0064(14) 0.0039(13)
C226 0.0319(17) 0.0286(18) 0.0372(18) -0.0066(13) -0.0107(14) 0.0007(13)
C227 0.058(2) 0.045(2) 0.044(2) -0.0146(17) -0.0059(18) 0.0115(18)
O23 0.0353(12) 0.0224(12) 0.0330(12) 0.0027(9) -0.0121(9) -0.0013(8)
C230 0.0217(14) 0.0300(19) 0.0235(15) 0.0018(12) -0.0038(12) -0.0003(11)
C231 0.0244(15) 0.0298(17) 0.0280(16) -0.0003(12) -0.0075(12) -0.0002(12)
C232 0.0372(18) 0.0298(18) 0.0357(18) 0.0055(13) -0.0149(14) -0.0045(13)
C233 0.0393(19) 0.041(2) 0.0345(18) 0.0101(14) -0.0170(15) -0.0038(14)
C234 0.0315(17) 0.044(2) 0.0326(17) -0.0004(14) -0.0142(14) 0.0003(14)
C235 0.0278(16) 0.0330(19) 0.0371(18) -0.0024(14) -0.0101(14) -0.0021(13)
C236 0.0271(16) 0.0320(18) 0.0310(16) 0.0024(13) -0.0090(13) -0.0003(12)
C237 0.044(2) 0.061(3) 0.042(2) 0.0001(17) -0.0237(17) -0.0062(17)
C31 0.0294(16) 0.0324(18) 0.0289(16) -0.0062(13) -0.0105(13) 0.0018(12)
O31 0.0284(11) 0.0275(12) 0.0308(11) -0.0064(8) -0.0135(9) 0.0050(8)
C310 0.0284(16) 0.0261(17) 0.0294(16) -0.0037(12) -0.0119(13) -0.0015(12)
C311 0.0324(17) 0.042(2) 0.0302(17) -0.0096(14) -0.0130(14) 0.0123(14)
C312 0.038(2) 0.092(3) 0.039(2) -0.014(2) -0.0129(17) 0.011(2)
C313 0.042(2) 0.119(4) 0.036(2) -0.012(2) -0.0076(18) 0.028(2)
C314 0.059(3) 0.110(4) 0.038(2) -0.030(2) -0.017(2) 0.032(3)
C315 0.059(3) 0.101(4) 0.053(3) -0.040(3) -0.025(2) 0.011(2)
C316 0.043(2) 0.077(3) 0.043(2) -0.025(2) -0.0124(17) 0.0026(19)
C317 0.077(4) 0.173(7) 0.054(3) -0.054(4) -0.021(3) 0.039(4)
O32 0.0233(10) 0.0278(11) 0.0249(10) -0.0001(8) -0.0085(8) -0.0023(8)
C320 0.0227(14) 0.0268(16) 0.0272(15) 0.0005(12) -0.0108(12) -0.0021(11)
C321 0.0275(15) 0.0301(17) 0.0242(15) -0.0003(12) -0.0092(12) 0.0033(12)
C322 0.0313(16) 0.0289(17) 0.0313(16) -0.0007(13) -0.0140(13) 0.0023(12)
C323 0.0363(17) 0.0288(18) 0.0307(16) -0.0033(13) -0.0134(14) 0.0040(13)
C324 0.0342(17) 0.0357(19) 0.0257(16) -0.0004(13) -0.0078(13) 0.0082(13)
C325 0.0274(16) 0.0402(19) 0.0279(16) -0.0027(13) -0.0110(13) 0.0036(13)
C326 0.0292(16) 0.0350(18) 0.0263(16) -0.0058(13) -0.0104(13) 0.0022(13)
C327 0.0375(19) 0.046(2) 0.0341(18) -0.0071(15) -0.0082(15) 0.0092(15)
O33 0.0444(15) 0.072(2) 0.0490(16) -0.0104(13) -0.0247(13) -0.0008(13)
C330 0.0324(18) 0.055(2) 0.0321(18) -0.0092(15) -0.0115(14) 0.0083(15)
C331 0.055(2) 0.051(2) 0.0318(18) -0.0076(16) -0.0147(17) 0.0185(18)
C332 0.085(3) 0.071(3) 0.057(3) -0.018(2) -0.040(2) 0.030(3)
C333 0.137(5) 0.065(3) 0.049(3) -0.009(2) -0.045(3) 0.058(3)
C334 0.107(4) 0.059(3) 0.044(2) 0.000(2) -0.015(3) 0.016(3)
C335 0.078(3) 0.052(3) 0.048(2) 0.0050(19) -0.005(2) 0.006(2)
C336 0.055(2) 0.043(2) 0.040(2) 0.0016(16) -0.0092(17) 0.0061(17)
C337 0.163(6) 0.063(3) 0.062(3) 0.012(3) -0.008(3) 0.024(3)
C41 0.0282(15) 0.0236(16) 0.0273(15) -0.0003(12) -0.0090(12) -0.0016(11)
O41 0.0286(11) 0.0278(12) 0.0276(11) -0.0066(8) -0.0028(9) -0.0074(8)
C410 0.0214(14) 0.0221(16) 0.0289(15) -0.0048(12) -0.0055(12) 0.0031(11)
C411 0.0249(15) 0.0246(16) 0.0285(16) -0.0012(12) -0.0054(12) -0.0067(11)
C412 0.0314(17) 0.046(2) 0.0328(18) -0.0011(14) -0.0092(14) 0.0002(14)
C413 0.0385(19) 0.060(3) 0.0279(17) -0.0064(16) -0.0008(15) -0.0107(16)
C414 0.047(2) 0.045(2) 0.0345(18) 0.0087(15) -0.0184(16) -0.0210(16)
C415 0.050(2) 0.047(2) 0.050(2) -0.0081(17) -0.0282(19) 0.0053(17)
C416 0.044(2) 0.047(2) 0.042(2) -0.0161(16) -0.0200(16) 0.0113(16)
C417 0.069(3) 0.083(3) 0.039(2) 0.011(2) -0.022(2) -0.021(2)
O42 0.0383(12) 0.0240(12) 0.0289(11) -0.0013(8) -0.0139(9) -0.0033(9)
C420 0.0293(16) 0.0221(16) 0.0311(16) 0.0000(12) -0.0125(13) 0.0009(12)
C421 0.0344(17) 0.0284(18) 0.0299(16) 0.0014(12) -0.0155(13) -0.0052(13)
C422 0.0417(18) 0.0261(18) 0.0310(17) -0.0005(13) -0.0138(14) -0.0034(13)
C423 0.058(2) 0.0217(18) 0.0414(19) 0.0047(14) -0.0225(17) -0.0042(14)
C424 0.054(2) 0.035(2) 0.038(2) 0.0092(15) -0.0167(17) -0.0110(16)
C425 0.056(2) 0.040(2) 0.0295(18) 0.0034(14) -0.0095(16) -0.0071(16)
C426 0.0436(19) 0.0314(19) 0.0331(18) -0.0028(13) -0.0123(15) -0.0031(14)
C427 0.081(3) 0.045(2) 0.046(2) 0.0157(18) -0.016(2) -0.014(2)
O43 0.0439(13) 0.0286(13) 0.0340(12) -0.0054(9) -0.0111(10) -0.0030(10)
C430 0.0395(18) 0.0215(16) 0.0276(16) 0.0022(12) -0.0142(14) -0.0021(13)
C431 0.0387(18) 0.0300(18) 0.0258(16) 0.0022(12) -0.0132(13) -0.0092(13)
C432 0.051(2) 0.034(2) 0.0310(17) 0.0030(14) -0.0148(15) -0.0140(15)
C433 0.050(2) 0.048(2) 0.0379(19) 0.0101(16) -0.0187(17) -0.0270(18)
C434 0.0376(19) 0.061(3) 0.0298(18) 0.0098(16) -0.0138(15) -0.0136(17)
C435 0.0380(19) 0.052(2) 0.0315(18) 0.0072(15) -0.0142(15) -0.0057(16)
C436 0.0358(17) 0.0340(19) 0.0306(17) 0.0043(13) -0.0131(14) -0.0072(13)
C437 0.044(2) 0.086(3) 0.051(2) 0.021(2) -0.0188(19) -0.024(2)
O1 0.066(4) 0.071(4) 0.052(3) -0.005(3) -0.011(3) 0.012(3)

loop_
_atom_type_symbol
_atom_type_description
_atom_type_scat_dispersion_real
_atom_type_scat_dispersion_imag
_atom_type_scat_source
C C 0.0181 0.0091 'International Tables Vol C Tables 4.2.6.8 and 6.1.1.4'
H H 0.0000 0.0000 'International Tables Vol C Tables 4.2.6.8 and 6.1.1.4'
O O 0.0492 0.0322 'International Tables Vol C Tables 4.2.6.8 and 6.1.1.4'
Rb Rb -0.4688 1.6079 'International Tables Vol C Tables 4.2.6.8 and 6.1.1.4'
Nd Nd -3.1807 10.9079 'International Tables Vol C Tables 4.2.6.8 and 6.1.1.4'

loop_
_geom_angle_atom_site_label_1
_geom_angle_atom_site_label_2
_geom_angle_atom_site_label_3
_geom_angle
_geom_angle_site_symmetry_1
_geom_angle_site_symmetry_3
O22 Nd1 O31 81.07(7) . .
O22 Nd1 O32 116.41(7) . .
O31 Nd1 O32 67.46(7) . .
O22 Nd1 O11 81.33(7) . .
O31 Nd1 O11 73.27(7) . .
O32 Nd1 O11 132.61(7) . .
O22 Nd1 O42 153.01(7) . .
O31 Nd1 O42 92.85(7) . .
O32 Nd1 O42 84.54(7) . .
O11 Nd1 O42 71.76(7) . .
O22 Nd1 O41 133.55(7) . .
O31 Nd1 O41 136.47(7) . .
O32 Nd1 O41 72.45(7) . .
O11 Nd1 O41 128.28(7) . .
O42 Nd1 O41 66.73(7) . .
O22 Nd1 O21 67.40(7) . .
O31 Nd1 O21 116.16(7) . .
O32 Nd1 O21 78.99(7) . .
O11 Nd1 O21 144.31(7) . .
O42 Nd1 O21 136.98(7) . .
O41 Nd1 O21 70.45(7) . .
O22 Nd1 O12 78.95(7) . .
O31 Nd1 O12 139.30(7) . .
O32 Nd1 O12 152.96(7) . .
O11 Nd1 O12 68.92(6) . .
O42 Nd1 O12 89.31(7) . .
O41 Nd1 O12 80.93(7) . .
O21 Nd1 O12 87.91(7) . .
O22 Nd1 Rb1 110.36(5) . .
O31 Nd1 Rb1 108.00(5) . .
O32 Nd1 Rb1 43.09(5) . .
O11 Nd1 Rb1 168.30(5) . .
O42 Nd1 Rb1 96.55(5) . .
O41 Nd1 Rb1 43.03(5) . .
O21 Nd1 Rb1 46.16(5) . .
O12 Nd1 Rb1 112.10(5) . .
O23 Rb1 O41 130.93(6) 2_656 .
O23 Rb1 O32 80.33(6) 2_656 .
O41 Rb1 O32 59.87(6) . .
O23 Rb1 O43 131.88(6) 2_656 2_666
O41 Rb1 O43 95.33(6) . 2_666
O32 Rb1 O43 122.77(6) . 2_666
O23 Rb1 O21 80.62(6) 2_656 .
O41 Rb1 O21 57.22(6) . .
O32 Rb1 O21 63.34(5) . .
O43 Rb1 O21 146.30(6) 2_666 .
O23 Rb1 C322 100.56(7) 2_656 .
O41 Rb1 C322 80.18(7) . .
O32 Rb1 C322 54.94(7) . .
O43 Rb1 C322 71.40(7) 2_666 .
O21 Rb1 C322 116.76(7) . .
O23 Rb1 C212 93.73(7) 2_656 .
O41 Rb1 C212 79.81(7) . .
O32 Rb1 C212 114.75(6) . .
O43 Rb1 C212 108.96(7) 2_666 .
O21 Rb1 C212 51.68(6) . .
C322 Rb1 C212 159.93(8) . .
O23 Rb1 C222 52.35(6) 2_656 2_656
O41 Rb1 C222 146.36(7) . 2_656
O32 Rb1 C222 131.94(6) . 2_656
O43 Rb1 C222 98.16(7) 2_666 2_656
O21 Rb1 C222 97.17(6) . 2_656
C322 Rb1 C222 133.38(8) . 2_656
C212 Rb1 C222 66.68(7) . 2_656
O23 Rb1 C321 80.40(6) 2_656 .
O41 Rb1 C321 85.61(6) . .
O32 Rb1 C321 40.21(6) . .
O43 Rb1 C321 92.69(7) 2_666 .
O21 Rb1 C321 103.11(6) . .
C322 Rb1 C321 22.73(7) . .
C212 Rb1 C321 154.79(7) . .
C222 Rb1 C321 124.15(7) 2_656 .
O23 Rb1 C320 77.62(6) 2_656 .
O41 Rb1 C320 71.55(6) . .
O32 Rb1 C320 16.90(6) . .
O43 Rb1 C320 112.16(6) 2_666 .
O21 Rb1 C320 79.62(6) . .
C322 Rb1 C320 41.11(7) . .
C212 Rb1 C320 131.28(7) . .
C222 Rb1 C320 129.41(7) 2_656 .
C321 Rb1 C320 23.52(6) . .
O23 Rb1 Nd1 95.62(4) 2_656 .
O41 Rb1 Nd1 35.43(4) . .
O32 Rb1 Nd1 34.99(4) . .
O43 Rb1 Nd1 128.22(5) 2_666 .
O21 Rb1 Nd1 35.90(4) . .
C322 Rb1 Nd1 82.07(6) . .
C212 Rb1 Nd1 82.58(5) . .
C222 Rb1 Nd1 131.17(5) 2_656 .
C321 Rb1 Nd1 73.72(5) . .
C320 Rb1 Nd1 51.55(4) . .
C120 C11 C110 120.6(3) . .
C120 C11 C130 119.6(3) . .
C110 C11 C130 119.6(3) . .
C110 O11 Nd1 138.49(18) . .
O11 C110 C11 124.1(3) . .
O11 C110 C111 115.5(3) . .
C11 C110 C111 120.3(3) . .
C112 C111 C116 118.2(3) . .
C112 C111 C110 121.6(3) . .
C116 C111 C110 120.0(3) . .
C113 C112 C111 120.1(3) . .
C113 C112 H112 119.9 . .
C111 C112 H112 119.9 . .
C114 C113 C112 121.8(3) . .
C114 C113 H113 119.1 . .
C112 C113 H113 119.1 . .
C113 C114 C115 117.6(3) . .
C113 C114 C117 121.1(3) . .
C115 C114 C117 121.3(3) . .
C116 C115 C114 121.4(3) . .
C116 C115 H115 119.3 . .
C114 C115 H115 119.3 . .
C115 C116 C111 120.8(3) . .
C115 C116 H116 119.6 . .
C111 C116 H116 119.6 . .
C114 C117 H11A 109.5 . .
C114 C117 H11B 109.5 . .
H11A C117 H11B 109.5 . .
C114 C117 H11C 109.5 . .
H11A C117 H11C 109.5 . .
H11B C117 H11C 109.5 . .
C120 O12 Nd1 134.33(18) . .
O12 C120 C11 124.6(3) . .
O12 C120 C121 116.0(2) . .
C11 C120 C121 119.4(3) . .
C122 C121 C126 118.1(3) . .
C122 C121 C120 120.6(3) . .
C126 C121 C120 121.3(3) . .
C123 C122 C121 120.7(3) . .
C123 C122 H122 119.7 . .
C121 C122 H122 119.7 . .
C124 C123 C122 121.3(3) . .
C124 C123 H123 119.4 . .
C122 C123 H123 119.4 . .
C125 C124 C123 118.0(3) . .
C125 C124 C127 120.8(3) . .
C123 C124 C127 121.2(3) . .
C126 C125 C124 121.2(3) . .
C126 C125 H125 119.4 . .
C124 C125 H125 119.4 . .
C125 C126 C121 120.8(3) . .
C125 C126 H126 119.6 . .
C121 C126 H126 119.6 . .
C124 C127 H12A 109.5 . .
C124 C127 H12B 109.5 . .
H12A C127 H12B 109.5 . .
C124 C127 H12C 109.5 . .
H12A C127 H12C 109.5 . .
H12B C127 H12C 109.5 . .
O13 C130 C11 121.4(3) . .
O13 C130 C131 119.0(3) . .
C11 C130 C131 119.6(3) . .
C136 C131 C132 118.2(3) . .
C136 C131 C130 123.4(3) . .
C132 C131 C130 118.4(3) . .
C133 C132 C131 120.4(4) . .
C133 C132 H132 119.8 . .
C131 C132 H132 119.8 . .
C132 C133 C134 121.7(3) . .
C132 C133 H133 119.1 . .
C134 C133 H133 119.1 . .
C133 C134 C135 117.9(3) . .
C133 C134 C137 121.7(4) . .
C135 C134 C137 120.4(4) . .
C136 C135 C134 121.0(4) . .
C136 C135 H135 119.5 . .
C134 C135 H135 119.5 . .
C135 C136 C131 120.7(3) . .
C135 C136 H136 119.6 . .
C131 C136 H136 119.6 . .
C134 C137 H13A 109.5 . .
C134 C137 H13B 109.5 . .
H13A C137 H13B 109.5 . .
C134 C137 H13C 109.5 . .
H13A C137 H13C 109.5 . .
H13B C137 H13C 109.5 . .
C210 C21 C220 120.8(3) . .
C210 C21 C230 119.9(3) . .
C220 C21 C230 119.2(3) . .
C210 O21 Nd1 137.44(18) . .
C210 O21 Rb1 124.58(17) . .
Nd1 O21 Rb1 97.94(6) . .
O21 C210 C21 123.6(3) . .
O21 C210 C211 115.0(3) . .
C21 C210 C211 121.3(3) . .
C212 C211 C216 118.2(3) . .
C212 C211 C210 118.4(3) . .
C216 C211 C210 123.4(3) . .
C213 C212 C211 120.7(3) . .
C213 C212 Rb1 109.93(19) . .
C211 C212 Rb1 93.75(17) . .
C213 C212 H212 119.7 . .
C211 C212 H212 119.7 . .
Rb1 C212 H212 65.8 . .
C212 C213 C214 121.1(3) . .
C212 C213 H213 119.4 . .
C214 C213 H213 119.4 . .
C215 C214 C213 117.9(3) . .
C215 C214 C217 120.3(3) . .
C213 C214 C217 121.8(3) . .
C216 C215 C214 121.4(3) . .
C216 C215 H215 119.3 . .
C214 C215 H215 119.3 . .
C215 C216 C211 120.7(3) . .
C215 C216 H216 119.6 . .
C211 C216 H216 119.6 . .
C214 C217 H21A 109.5 . .
C214 C217 H21B 109.5 . .
H21A C217 H21B 109.5 . .
C214 C217 H21C 109.5 . .
H21A C217 H21C 109.5 . .
H21B C217 H21C 109.5 . .
C220 O22 Nd1 142.37(19) . .
O22 C220 C21 123.3(3) . .
O22 C220 C221 112.2(2) . .
C21 C220 C221 124.4(3) . .
C222 C221 C226 118.5(3) . .
C222 C221 C220 122.7(3) . .
C226 C221 C220 117.9(3) . .
C223 C222 C221 120.3(3) . .
C223 C222 Rb1 97.7(2) . 2_656
C221 C222 Rb1 132.7(2) . 2_656
C223 C222 H222 119.9 . .
C221 C222 H222 119.9 . .
Rb1 C222 H222 35.4 2_656 .
C224 C223 C222 121.3(3) . .
C224 C223 H223 119.3 . .
C222 C223 H223 119.3 . .
C223 C224 C225 118.2(3) . .
C223 C224 C227 121.5(3) . .
C225 C224 C227 120.2(3) . .
C226 C225 C224 121.1(3) . .
C226 C225 H225 119.4 . .
C224 C225 H225 119.4 . .
C225 C226 C221 120.6(3) . .
C225 C226 H226 119.7 . .
C221 C226 H226 119.7 . .
C224 C227 H22A 109.5 . .
C224 C227 H22B 109.5 . .
H22A C227 H22B 109.5 . .
C224 C227 H22C 109.5 . .
H22A C227 H22C 109.5 . .
H22B C227 H22C 109.5 . .
C230 O23 Rb1 159.87(19) . 2_656
O23 C230 C21 122.2(3) . .
O23 C230 C231 119.2(3) . .
C21 C230 C231 118.6(3) . .
C236 C231 C232 119.2(3) . .
C236 C231 C230 122.0(3) . .
C232 C231 C230 118.7(3) . .
C233 C232 C231 120.7(3) . .
C233 C232 H232 119.7 . .
C231 C232 H232 119.7 . .
C232 C233 C234 120.6(3) . .
C232 C233 H233 119.7 . .
C234 C233 H233 119.7 . .
C235 C234 C233 118.4(3) . .
C235 C234 C237 120.5(3) . .
C233 C234 C237 121.0(3) . .
C234 C235 C236 121.2(3) . .
C234 C235 H235 119.4 . .
C236 C235 H235 119.4 . .
C231 C236 C235 119.9(3) . .
C231 C236 H236 120.1 . .
C235 C236 H236 120.1 . .
C234 C237 H23A 109.5 . .
C234 C237 H23B 109.5 . .
H23A C237 H23B 109.5 . .
C234 C237 H23C 109.5 . .
H23A C237 H23C 109.5 . .
H23B C237 H23C 109.5 . .
C320 C31 C310 121.4(3) . .
C320 C31 C330 117.9(3) . .
C310 C31 C330 119.7(3) . .
C310 O31 Nd1 137.13(18) . .
O31 C310 C31 123.3(3) . .
O31 C310 C311 115.3(3) . .
C31 C310 C311 121.3(3) . .
C316 C311 C312 117.5(3) . .
C316 C311 C310 125.2(3) . .
C312 C311 C310 117.2(3) . .
C313 C312 C311 120.8(4) . .
C313 C312 H312 119.6 . .
C311 C312 H312 119.6 . .
C314 C313 C312 122.4(4) . .
C314 C313 H313 118.8 . .
C312 C313 H313 118.8 . .
C313 C314 C315 116.9(4) . .
C313 C314 C317 121.6(5) . .
C315 C314 C317 121.4(5) . .
C314 C315 C316 121.7(4) . .
C314 C315 H315 119.2 . .
C316 C315 H315 119.2 . .
C311 C316 C315 120.7(4) . .
C311 C316 H316 119.6 . .
C315 C316 H316 119.6 . .
C314 C317 H31A 109.5 . .
C314 C317 H31B 109.5 . .
H31A C317 H31B 109.5 . .
C314 C317 H31C 109.5 . .
H31A C317 H31C 109.5 . .
H31B C317 H31C 109.5 . .
C320 O32 Nd1 134.01(18) . .
C320 O32 Rb1 122.13(17) . .
Nd1 O32 Rb1 101.92(6) . .
O32 C320 C31 124.2(3) . .
O32 C320 C321 115.0(3) . .
C31 C320 C321 120.8(3) . .
O32 C320 Rb1 40.97(14) . .
C31 C320 Rb1 162.3(2) . .
C321 C320 Rb1 74.90(15) . .
C326 C321 C322 118.8(3) . .
C326 C321 C320 123.9(3) . .
C322 C321 C320 117.2(3) . .
C326 C321 Rb1 122.3(2) . .
C322 C321 Rb1 62.40(16) . .
C320 C321 Rb1 81.58(16) . .
C323 C322 C321 120.5(3) . .
C323 C322 Rb1 106.4(2) . .
C321 C322 Rb1 94.88(18) . .
C323 C322 H322 119.7 . .
C321 C322 H322 119.7 . .
Rb1 C322 H322 68.3 . .
C322 C323 C324 120.6(3) . .
C322 C323 H323 119.7 . .
C324 C323 H323 119.7 . .
C323 C324 C325 118.8(3) . .
C323 C324 C327 119.6(3) . .
C325 C324 C327 121.6(3) . .
C326 C325 C324 120.8(3) . .
C326 C325 H325 119.6 . .
C324 C325 H325 119.6 . .
C325 C326 C321 120.3(3) . .
C325 C326 H326 119.8 . .
C321 C326 H326 119.8 . .
C324 C327 H32A 109.5 . .
C324 C327 H32B 109.5 . .
H32A C327 H32B 109.5 . .
C324 C327 H32C 109.5 . .
H32A C327 H32C 109.5 . .
H32B C327 H32C 109.5 . .
O33 C330 C331 120.0(3) . .
O33 C330 C31 122.0(4) . .
C331 C330 C31 117.9(3) . .
C336 C331 C332 118.6(4) . .
C336 C331 C330 121.9(3) . .
C332 C331 C330 119.3(4) . .
C333 C332 C331 119.7(5) . .
C333 C332 H332 120.1 . .
C331 C332 H332 120.1 . .
C332 C333 C334 121.5(4) . .
C332 C333 H333 119.2 . .
C334 C333 H333 119.2 . .
C335 C334 C333 117.9(5) . .
C335 C334 C337 121.2(6) . .
C333 C334 C337 120.9(5) . .
C334 C335 C336 120.8(5) . .
C334 C335 H335 119.6 . .
C336 C335 H335 119.6 . .
C331 C336 C335 121.3(4) . .
C331 C336 H336 119.4 . .
C335 C336 H336 119.4 . .
C334 C337 H33A 109.5 . .
C334 C337 H33B 109.5 . .
H33A C337 H33B 109.5 . .
C334 C337 H33C 109.5 . .
H33A C337 H33C 109.5 . .
H33B C337 H33C 109.5 . .
C410 C41 C420 120.5(3) . .
C410 C41 C430 118.5(3) . .
C420 C41 C430 121.0(3) . .
C410 O41 Nd1 126.48(18) . .
C410 O41 Rb1 131.93(17) . .
Nd1 O41 Rb1 101.54(7) . .
O41 C410 C41 123.9(3) . .
O41 C410 C411 113.0(3) . .
C41 C410 C411 122.9(3) . .
C412 C411 C416 119.0(3) . .
C412 C411 C410 124.8(3) . .
C416 C411 C410 115.2(3) . .
C411 C412 C413 119.7(3) . .
C411 C412 H412 120.1 . .
C413 C412 H412 120.1 . .
C414 C413 C412 121.8(3) . .
C414 C413 H413 119.1 . .
C412 C413 H413 119.1 . .
C415 C414 C413 117.8(3) . .
C415 C414 C417 120.6(4) . .
C413 C414 C417 121.6(4) . .
C414 C415 C416 120.8(3) . .
C414 C415 H415 119.6 . .
C416 C415 H415 119.6 . .
C415 C416 C411 120.9(3) . .
C415 C416 H416 119.6 . .
C411 C416 H416 119.6 . .
C414 C417 H41A 109.5 . .
C414 C417 H41B 109.5 . .
H41A C417 H41B 109.5 . .
C414 C417 H41C 109.5 . .
H41A C417 H41C 109.5 . .
H41B C417 H41C 109.5 . .
C420 O42 Nd1 133.57(19) . .
O42 C420 C41 123.4(3) . .
O42 C420 C421 115.0(3) . .
C41 C420 C421 121.6(3) . .
C422 C421 C426 119.0(3) . .
C422 C421 C420 122.8(3) . .
C426 C421 C420 118.1(3) . .
C423 C422 C421 120.1(3) . .
C423 C422 H422 120.0 . .
C421 C422 H422 120.0 . .
C422 C423 C424 121.4(3) . .
C422 C423 H423 119.3 . .
C424 C423 H423 119.3 . .
C423 C424 C425 118.0(3) . .
C423 C424 C427 120.6(3) . .
C425 C424 C427 121.4(4) . .
C426 C425 C424 121.3(3) . .
C426 C425 H425 119.3 . .
C424 C425 H425 119.3 . .
C425 C426 C421 120.2(3) . .
C425 C426 H426 119.9 . .
C421 C426 H426 119.9 . .
C424 C427 H42A 109.5 . .
C424 C427 H42B 109.5 . .
H42A C427 H42B 109.5 . .
C424 C427 H42C 109.5 . .
H42A C427 H42C 109.5 . .
H42B C427 H42C 109.5 . .
C430 O43 Rb1 163.6(2) . 2_666
O43 C430 C431 120.2(3) . .
O43 C430 C41 121.7(3) . .
C431 C430 C41 118.0(3) . .
C436 C431 C432 118.1(3) . .
C436 C431 C430 122.0(3) . .
C432 C431 C430 119.8(3) . .
C433 C432 C431 120.3(4) . .
C433 C432 H432 119.9 . .
C431 C432 H432 119.9 . .
C432 C433 C434 122.1(3) . .
C432 C433 H433 119.0 . .
C434 C433 H433 119.0 . .
C433 C434 C435 118.0(3) . .
C433 C434 C437 121.5(4) . .
C435 C434 C437 120.5(4) . .
C436 C435 C434 120.2(4) . .
C436 C435 H435 119.9 . .
C434 C435 H435 119.9 . .
C431 C436 C435 121.3(3) . .
C431 C436 H436 119.3 . .
C435 C436 H436 119.3 . .
C434 C437 H43A 109.5 . .
C434 C437 H43B 109.5 . .
H43A C437 H43B 109.5 . .
C434 C437 H43C 109.5 . .
H43A C437 H43C 109.5 . .
H43B C437 H43C 109.5 . .
H1AO O1 H1BO 109.1(14) . .

loop_
_geom_bond_atom_site_label_1
_geom_bond_atom_site_label_2
_geom_bond_distance
_geom_bond_site_symmetry_2
Nd1 O22 2.363(2) .
Nd1 O31 2.3970(19) .
Nd1 O32 2.4056(19) .
Nd1 O11 2.415(2) .
Nd1 O42 2.417(2) .
Nd1 O41 2.428(2) .
Nd1 O21 2.4302(19) .
Nd1 O12 2.4445(19) .
Nd1 Rb1 4.1044(3) .
Rb1 O23 2.817(2) 2_656
Rb1 O41 2.859(2) .
Rb1 O32 2.8656(19) .
Rb1 O43 2.908(2) 2_666
Rb1 O21 2.9889(19) .
Rb1 C322 3.213(3) .
Rb1 C212 3.453(3) .
Rb1 C222 3.563(3) 2_656
Rb1 C321 3.613(3) .
Rb1 C320 3.701(3) .
C11 C120 1.415(4) .
C11 C110 1.430(4) .
C11 C130 1.494(4) .
O11 C110 1.260(4) .
C110 C111 1.494(4) .
C111 C112 1.392(5) .
C111 C116 1.393(4) .
C112 C113 1.383(5) .
C112 H112 0.9500 .
C113 C114 1.383(5) .
C113 H113 0.9500 .
C114 C115 1.388(5) .
C114 C117 1.511(5) .
C115 C116 1.377(5) .
C115 H115 0.9500 .
C116 H116 0.9500 .
C117 H11A 0.9800 .
C117 H11B 0.9800 .
C117 H11C 0.9800 .
O12 C120 1.271(4) .
C120 C121 1.508(4) .
C121 C122 1.387(4) .
C121 C126 1.392(5) .
C122 C123 1.386(5) .
C122 H122 0.9500 .
C123 C124 1.384(5) .
C123 H123 0.9500 .
C124 C125 1.383(5) .
C124 C127 1.509(5) .
C125 C126 1.383(5) .
C125 H125 0.9500 .
C126 H126 0.9500 .
C127 H12A 0.9800 .
C127 H12B 0.9800 .
C127 H12C 0.9800 .
O13 C130 1.224(4) .
C130 C131 1.495(5) .
C131 C136 1.392(5) .
C131 C132 1.402(5) .
C132 C133 1.381(5) .
C132 H132 0.9500 .
C133 C134 1.387(6) .
C133 H133 0.9500 .
C134 C135 1.396(5) .
C134 C137 1.512(6) .
C135 C136 1.391(5) .
C135 H135 0.9500 .
C136 H136 0.9500 .
C137 H13A 0.9800 .
C137 H13B 0.9800 .
C137 H13C 0.9800 .
C21 C210 1.421(4) .
C21 C220 1.423(4) .
C21 C230 1.500(4) .
O21 C210 1.274(3) .
C210 C211 1.498(4) .
C211 C212 1.398(4) .
C211 C216 1.399(4) .
C212 C213 1.387(4) .
C212 H212 0.9500 .
C213 C214 1.398(4) .
C213 H213 0.9500 .
C214 C215 1.393(5) .
C214 C217 1.504(4) .
C215 C216 1.382(4) .
C215 H215 0.9500 .
C216 H216 0.9500 .
C217 H21A 0.9800 .
C217 H21B 0.9800 .
C217 H21C 0.9800 .
O22 C220 1.257(4) .
C220 C221 1.502(4) .
C221 C222 1.394(4) .
C221 C226 1.394(4) .
C222 C223 1.388(4) .
C222 H222 0.9500 .
C223 C224 1.385(5) .
C223 H223 0.9500 .
C224 C225 1.387(5) .
C224 C227 1.515(5) .
C225 C226 1.383(5) .
C225 H225 0.9500 .
C226 H226 0.9500 .
C227 H22A 0.9800 .
C227 H22B 0.9800 .
C227 H22C 0.9800 .
O23 C230 1.228(4) .
C230 C231 1.504(4) .
C231 C236 1.386(4) .
C231 C232 1.390(4) .
C232 C233 1.379(5) .
C232 H232 0.9500 .
C233 C234 1.394(5) .
C233 H233 0.9500 .
C234 C235 1.387(5) .
C234 C237 1.510(5) .
C235 C236 1.390(4) .
C235 H235 0.9500 .
C236 H236 0.9500 .
C237 H23A 0.9800 .
C237 H23B 0.9800 .
C237 H23C 0.9800 .
C31 C320 1.411(4) .
C31 C310 1.413(4) .
C31 C330 1.511(5) .
O31 C310 1.270(4) .
C310 C311 1.491(4) .
C311 C316 1.369(5) .
C311 C312 1.388(5) .
C312 C313 1.381(6) .
C312 H312 0.9500 .
C313 C314 1.351(7) .
C313 H313 0.9500 .
C314 C315 1.385(7) .
C314 C317 1.513(6) .
C315 C316 1.388(5) .
C315 H315 0.9500 .
C316 H316 0.9500 .
C317 H31A 0.9800 .
C317 H31B 0.9800 .
C317 H31C 0.9800 .
O32 C320 1.271(3) .
C320 C321 1.493(4) .
C321 C326 1.388(4) .
C321 C322 1.401(4) .
C322 C323 1.382(4) .
C322 H322 0.9500 .
C323 C324 1.390(5) .
C323 H323 0.9500 .
C324 C325 1.392(5) .
C324 C327 1.509(4) .
C325 C326 1.388(4) .
C325 H325 0.9500 .
C326 H326 0.9500 .
C327 H32A 0.9800 .
C327 H32B 0.9800 .
C327 H32C 0.9800 .
O33 C330 1.220(4) .
C330 C331 1.493(6) .
C331 C336 1.389(6) .
C331 C332 1.405(6) .
C332 C333 1.387(8) .
C332 H332 0.9500 .
C333 C334 1.415(8) .
C333 H333 0.9500 .
C334 C335 1.378(7) .
C334 C337 1.500(7) .
C335 C336 1.397(6) .
C335 H335 0.9500 .
C336 H336 0.9500 .
C337 H33A 0.9800 .
C337 H33B 0.9800 .
C337 H33C 0.9800 .
C41 C410 1.410(4) .
C41 C420 1.432(4) .
C41 C430 1.500(4) .
O41 C410 1.268(4) .
C410 C411 1.503(4) .
C411 C412 1.375(5) .
C411 C416 1.384(5) .
C412 C413 1.386(5) .
C412 H412 0.9500 .
C413 C414 1.386(5) .
C413 H413 0.9500 .
C414 C415 1.378(5) .
C414 C417 1.505(5) .
C415 C416 1.383(5) .
C415 H415 0.9500 .
C416 H416 0.9500 .
C417 H41A 0.9800 .
C417 H41B 0.9800 .
C417 H41C 0.9800 .
O42 C420 1.262(4) .
C420 C421 1.497(4) .
C421 C422 1.390(5) .
C421 C426 1.397(5) .
C422 C423 1.385(5) .
C422 H422 0.9500 .
C423 C424 1.389(5) .
C423 H423 0.9500 .
C424 C425 1.391(5) .
C424 C427 1.515(5) .
C425 C426 1.381(5) .
C425 H425 0.9500 .
C426 H426 0.9500 .
C427 H42A 0.9800 .
C427 H42B 0.9800 .
C427 H42C 0.9800 .
O43 C430 1.226(4) .
C430 C431 1.492(5) .
C431 C436 1.389(5) .
C431 C432 1.402(5) .
C432 C433 1.377(5) .
C432 H432 0.9500 .
C433 C434 1.386(6) .
C433 H433 0.9500 .
C434 C435 1.399(5) .
C434 C437 1.510(5) .
C435 C436 1.394(5) .
C435 H435 0.9500 .
C436 H436 0.9500 .
C437 H43A 0.9800 .
C437 H43B 0.9800 .
C437 H43C 0.9800 .
O1 H1AO 0.852(5) .
O1 H1BO 0.852(5) .

loop_
_geom_hbond_atom_site_label_D
_geom_hbond_atom_site_label_H
_geom_hbond_atom_site_label_A
_geom_hbond_distance_DH
_geom_hbond_distance_HA
_geom_hbond_distance_DA
_geom_hbond_angle_DHA
_geom_hbond_publ_flag
O1 H1AO O31 0.852(5) 2.22(5) 2.989(6) 151(8) yes
O1 H1BO O22 0.852(5) 2.29(5) 3.006(6) 142(7) yes

loop_
_geom_torsion_atom_site_label_1
_geom_torsion_atom_site_label_2
_geom_torsion_atom_site_label_3
_geom_torsion_atom_site_label_4
_geom_torsion
_geom_torsion_site_symmetry_1
_geom_torsion_site_symmetry_4
Nd1 O11 C110 C11 19.2(5) . .
Nd1 O11 C110 C111 -157.2(2) . .
C120 C11 C110 O11 -21.3(5) . .
C130 C11 C110 O11 165.1(3) . .
C120 C11 C110 C111 154.9(3) . .
C130 C11 C110 C111 -18.7(4) . .
O11 C110 C111 C112 135.7(3) . .
C11 C110 C111 C112 -40.8(4) . .
O11 C110 C111 C116 -39.1(4) . .
C11 C110 C111 C116 144.4(3) . .
C116 C111 C112 C113 1.9(5) . .
C110 C111 C112 C113 -173.0(3) . .
C111 C112 C113 C114 -0.6(5) . .
C112 C113 C114 C115 -1.4(5) . .
C112 C113 C114 C117 177.0(3) . .
C113 C114 C115 C116 2.1(5) . .
C117 C114 C115 C116 -176.2(3) . .
C114 C115 C116 C111 -0.9(6) . .
C112 C111 C116 C115 -1.2(5) . .
C110 C111 C116 C115 173.8(3) . .
Nd1 O12 C120 C11 34.4(4) . .
Nd1 O12 C120 C121 -146.3(2) . .
C110 C11 C120 O12 -4.3(5) . .
C130 C11 C120 O12 169.3(3) . .
C110 C11 C120 C121 176.5(3) . .
C130 C11 C120 C121 -9.9(4) . .
O12 C120 C121 C122 -54.9(4) . .
C11 C120 C121 C122 124.4(3) . .
O12 C120 C121 C126 124.1(3) . .
C11 C120 C121 C126 -56.6(4) . .
C126 C121 C122 C123 0.0(5) . .
C120 C121 C122 C123 179.1(3) . .
C121 C122 C123 C124 -0.8(5) . .
C122 C123 C124 C125 0.7(5) . .
C122 C123 C124 C127 179.3(3) . .
C123 C124 C125 C126 0.0(5) . .
C127 C124 C125 C126 -178.5(3) . .
C124 C125 C126 C121 -0.8(5) . .
C122 C121 C126 C125 0.7(5) . .
C120 C121 C126 C125 -178.3(3) . .
C120 C11 C130 O13 -44.5(4) . .
C110 C11 C130 O13 129.1(3) . .
C120 C11 C130 C131 133.4(3) . .
C110 C11 C130 C131 -53.0(4) . .
O13 C130 C131 C136 169.5(3) . .
C11 C130 C131 C136 -8.5(5) . .
O13 C130 C131 C132 -9.1(4) . .
C11 C130 C131 C132 173.0(3) . .
C136 C131 C132 C133 1.3(5) . .
C130 C131 C132 C133 179.9(3) . .
C131 C132 C133 C134 0.6(5) . .
C132 C133 C134 C135 -2.0(5) . .
C132 C133 C134 C137 176.0(4) . .
C133 C134 C135 C136 1.6(5) . .
C137 C134 C135 C136 -176.4(4) . .
C134 C135 C136 C131 0.2(5) . .
C132 C131 C136 C135 -1.7(5) . .
C130 C131 C136 C135 179.8(3) . .
Nd1 O21 C210 C21 -23.7(4) . .
Rb1 O21 C210 C21 159.2(2) . .
Nd1 O21 C210 C211 159.49(19) . .
Rb1 O21 C210 C211 -17.6(3) . .
C220 C21 C210 O21 -1.0(4) . .
C230 C21 C210 O21 176.5(3) . .
C220 C21 C210 C211 175.6(3) . .
C230 C21 C210 C211 -6.9(4) . .
O21 C210 C211 C212 -43.0(4) . .
C21 C210 C211 C212 140.1(3) . .
O21 C210 C211 C216 135.6(3) . .
C21 C210 C211 C216 -41.2(4) . .
C216 C211 C212 C213 -0.3(4) . .
C210 C211 C212 C213 178.4(3) . .
C216 C211 C212 Rb1 -116.2(2) . .
C210 C211 C212 Rb1 62.6(2) . .
C211 C212 C213 C214 -1.1(4) . .
Rb1 C212 C213 C214 106.2(3) . .
C212 C213 C214 C215 1.9(4) . .
C212 C213 C214 C217 -175.2(3) . .
C213 C214 C215 C216 -1.3(4) . .
C217 C214 C215 C216 175.8(3) . .
C214 C215 C216 C211 0.0(4) . .
C212 C211 C216 C215 0.9(4) . .
C210 C211 C216 C215 -177.8(3) . .
Nd1 O22 C220 C21 3.9(5) . .
Nd1 O22 C220 C221 -173.9(2) . .
C210 C21 C220 O22 10.6(4) . .
C230 C21 C220 O22 -166.9(3) . .
C210 C21 C220 C221 -171.9(3) . .
C230 C21 C220 C221 10.5(4) . .
O22 C220 C221 C222 -118.0(3) . .
C21 C220 C221 C222 64.3(4) . .
O22 C220 C221 C226 50.8(4) . .
C21 C220 C221 C226 -126.9(3) . .
C226 C221 C222 C223 -0.3(4) . .
C220 C221 C222 C223 168.5(3) . .
C226 C221 C222 Rb1 138.2(2) . 2_656
C220 C221 C222 Rb1 -53.1(4) . 2_656
C221 C222 C223 C224 0.6(5) . .
Rb1 C222 C223 C224 -150.0(3) 2_656 .
C222 C223 C224 C225 0.1(5) . .
C222 C223 C224 C227 -177.5(3) . .
C223 C224 C225 C226 -1.1(5) . .
C227 C224 C225 C226 176.6(3) . .
C224 C225 C226 C221 1.4(5) . .
C222 C221 C226 C225 -0.7(4) . .
C220 C221 C226 C225 -170.0(3) . .
Rb1 O23 C230 C21 -52.9(7) 2_656 .
Rb1 O23 C230 C231 128.6(5) 2_656 .
C210 C21 C230 O23 126.2(3) . .
C220 C21 C230 O23 -56.3(4) . .
C210 C21 C230 C231 -55.3(4) . .
C220 C21 C230 C231 122.3(3) . .
O23 C230 C231 C236 156.2(3) . .
C21 C230 C231 C236 -22.4(4) . .
O23 C230 C231 C232 -22.2(4) . .
C21 C230 C231 C232 159.2(3) . .
C236 C231 C232 C233 -0.3(5) . .
C230 C231 C232 C233 178.1(3) . .
C231 C232 C233 C234 -1.0(5) . .
C232 C233 C234 C235 1.6(5) . .
C232 C233 C234 C237 -176.1(3) . .
C233 C234 C235 C236 -1.0(5) . .
C237 C234 C235 C236 176.8(3) . .
C232 C231 C236 C235 0.9(5) . .
C230 C231 C236 C235 -177.5(3) . .
C234 C235 C236 C231 -0.3(5) . .
Nd1 O31 C310 C31 -20.0(5) . .
Nd1 O31 C310 C311 155.9(2) . .
C320 C31 C310 O31 -7.8(5) . .
C330 C31 C310 O31 160.6(3) . .
C320 C31 C310 C311 176.5(3) . .
C330 C31 C310 C311 -15.1(5) . .
O31 C310 C311 C316 132.7(4) . .
C31 C310 C311 C316 -51.2(5) . .
O31 C310 C311 C312 -42.6(4) . .
C31 C310 C311 C312 133.4(4) . .
C316 C311 C312 C313 1.3(6) . .
C310 C311 C312 C313 177.0(4) . .
C311 C312 C313 C314 -0.4(8) . .
C312 C313 C314 C315 -1.2(8) . .
C312 C313 C314 C317 -178.8(5) . .
C313 C314 C315 C316 1.8(8) . .
C317 C314 C315 C316 179.5(5) . .
C312 C311 C316 C315 -0.7(6) . .
C310 C311 C316 C315 -176.0(4) . .
C314 C315 C316 C311 -0.8(8) . .
Nd1 O32 C320 C31 32.1(4) . .
Rb1 O32 C320 C31 -166.9(2) . .
Nd1 O32 C320 C321 -148.3(2) . .
Rb1 O32 C320 C321 12.7(3) . .
Nd1 O32 C320 Rb1 -161.0(3) . .
C310 C31 C320 O32 1.6(5) . .
C330 C31 C320 O32 -167.0(3) . .
C310 C31 C320 C321 -178.0(3) . .
C330 C31 C320 C321 13.4(4) . .
C310 C31 C320 Rb1 -27.6(9) . .
C330 C31 C320 Rb1 163.8(5) . .
O32 C320 C321 C326 -132.0(3) . .
C31 C320 C321 C326 47.6(4) . .
Rb1 C320 C321 C326 -123.4(3) . .
O32 C320 C321 C322 44.4(4) . .
C31 C320 C321 C322 -136.0(3) . .
Rb1 C320 C321 C322 52.9(2) . .
O32 C320 C321 Rb1 -8.6(2) . .
C31 C320 C321 Rb1 171.0(3) . .
C326 C321 C322 C323 1.3(5) . .
C320 C321 C322 C323 -175.3(3) . .
Rb1 C321 C322 C323 -112.3(3) . .
C326 C321 C322 Rb1 113.6(3) . .
C320 C321 C322 Rb1 -63.0(3) . .
C321 C322 C323 C324 1.2(5) . .
Rb1 C322 C323 C324 -104.8(3) . .
C322 C323 C324 C325 -2.7(5) . .
C322 C323 C324 C327 177.1(3) . .
C323 C324 C325 C326 1.7(5) . .
C327 C324 C325 C326 -178.1(3) . .
C324 C325 C326 C321 0.8(5) . .
C322 C321 C326 C325 -2.3(5) . .
C320 C321 C326 C325 174.0(3) . .
Rb1 C321 C326 C325 71.6(4) . .
C320 C31 C330 O33 -112.9(4) . .
C310 C31 C330 O33 78.3(4) . .
C320 C31 C330 C331 69.4(4) . .
C310 C31 C330 C331 -99.4(4) . .
O33 C330 C331 C336 -161.5(4) . .
C31 C330 C331 C336 16.3(5) . .
O33 C330 C331 C332 14.0(5) . .
C31 C330 C331 C332 -168.3(3) . .
C336 C331 C332 C333 1.1(6) . .
C330 C331 C332 C333 -174.5(4) . .
C331 C332 C333 C334 1.5(7) . .
C332 C333 C334 C335 -3.3(7) . .
C332 C333 C334 C337 178.0(5) . .
C333 C334 C335 C336 2.4(7) . .
C337 C334 C335 C336 -178.9(4) . .
C332 C331 C336 C335 -2.0(6) . .
C330 C331 C336 C335 173.5(4) . .
C334 C335 C336 C331 0.2(6) . .
Nd1 O41 C410 C41 48.7(4) . .
Rb1 O41 C410 C41 -134.3(2) . .
Nd1 O41 C410 C411 -125.8(2) . .
Rb1 O41 C410 C411 51.2(3) . .
C420 C41 C410 O41 -2.8(4) . .
C430 C41 C410 O41 179.3(3) . .
C420 C41 C410 C411 171.2(3) . .
C430 C41 C410 C411 -6.7(4) . .
O41 C410 C411 C412 -84.2(4) . .
C41 C410 C411 C412 101.2(4) . .
O41 C410 C411 C416 84.4(3) . .
C41 C410 C411 C416 -90.2(4) . .
C416 C411 C412 C413 0.6(5) . .
C410 C411 C412 C413 168.8(3) . .
C411 C412 C413 C414 0.0(5) . .
C412 C413 C414 C415 -0.1(5) . .
C412 C413 C414 C417 -179.0(4) . .
C413 C414 C415 C416 -0.4(6) . .
C417 C414 C415 C416 178.5(4) . .
C414 C415 C416 C411 1.0(6) . .
C412 C411 C416 C415 -1.1(5) . .
C410 C411 C416 C415 -170.4(3) . .
Nd1 O42 C420 C41 -20.8(4) . .
Nd1 O42 C420 C421 160.2(2) . .
C410 C41 C420 O42 -12.3(5) . .
C430 C41 C420 O42 165.6(3) . .
C410 C41 C420 C421 166.6(3) . .
C430 C41 C420 C421 -15.5(4) . .
O42 C420 C421 C422 143.5(3) . .
C41 C420 C421 C422 -35.5(4) . .
O42 C420 C421 C426 -31.5(4) . .
C41 C420 C421 C426 149.5(3) . .
C426 C421 C422 C423 -0.3(5) . .
C420 C421 C422 C423 -175.3(3) . .
C421 C422 C423 C424 -0.7(5) . .
C422 C423 C424 C425 0.5(5) . .
C422 C423 C424 C427 -179.6(4) . .
C423 C424 C425 C426 0.9(6) . .
C427 C424 C425 C426 -179.1(4) . .
C424 C425 C426 C421 -1.9(5) . .
C422 C421 C426 C425 1.6(5) . .
C420 C421 C426 C425 176.9(3) . .
Rb1 O43 C430 C431 56.3(8) 2_666 .
Rb1 O43 C430 C41 -126.7(6) 2_666 .
C410 C41 C430 O43 -61.1(4) . .
C420 C41 C430 O43 120.9(3) . .
C410 C41 C430 C431 115.9(3) . .
C420 C41 C430 C431 -62.0(4) . .
O43 C430 C431 C436 161.8(3) . .
C41 C430 C431 C436 -15.3(4) . .
O43 C430 C431 C432 -15.0(4) . .
C41 C430 C431 C432 167.9(3) . .
C436 C431 C432 C433 0.5(5) . .
C430 C431 C432 C433 177.5(3) . .
C431 C432 C433 C434 -1.1(5) . .
C432 C433 C434 C435 0.6(5) . .
C432 C433 C434 C437 180.0(3) . .
C433 C434 C435 C436 0.5(5) . .
C437 C434 C435 C436 -178.9(3) . .
C432 C431 C436 C435 0.6(5) . .
C430 C431 C436 C435 -176.3(3) . .
C434 C435 C436 C431 -1.1(5) . .
